data_4319872
loop_
_publ_author_name
'Gregory A. Morris'
'Hongying Zhou'
'Charlotte L. Stern'
'SonBinh T. Nguyen'

_publ_section_title
;
 A General High-Yield Route to Bis(salicylaldimine) Zinc(II) Complexes:
 Application to the Synthesis of Pyridine-Modified Salen-Type Zinc(II)
 Complexes
;
_journal_name_full 'Inorganic Chemistry'
_journal_page_first 3222
_journal_page_last 3227
_journal_paper_doi 10.1021/ic010090o
_journal_volume 40
_journal_year 2001
_chemical_formula_sum 'C48.5 H64.5 N4.5 O2 Zn'
_chemical_formula_weight 807.95
_space_group_IT_number 14
_symmetry_cell_setting monoclinic
_symmetry_Int_Tables_number 14
_symmetry_space_group_name_Hall '-P 2yn'
_symmetry_space_group_name_H-M 'P 1 21/n 1'
_cell_angle_alpha 90
_cell_angle_beta 101
_cell_angle_gamma 90
_cell_formula_units_Z 4
_cell_length_a 14.3302
_cell_length_b 16.1694
_cell_length_c 19.3652
_cell_measurement_reflns_used 0
_cell_measurement_temperature 153.2
_cell_measurement_theta_max 0.0
_cell_measurement_theta_min 0.0
_cell_volume 4404.684
_computing_cell_refinement 'Bruker SAINT-1000 Diffractometer Control'
_computing_data_collection 'Bruker SMART-1000 Diffractometer Control'
_computing_data_reduction 'Bruker SAINT-1000 Diffractometer Control'
_computing_publication_material 'teXsan for Windows (MSC, 1997)'
_computing_structure_refinement 'teXsan for Windows (MSC, 1997)'
_computing_structure_solution
;
SHELXS86 (Sheldrick, 1986)
;
_diffrn_ambient_temperature 153.2
_diffrn_measurement_device 'Bruker SMART-1000 CCD'
_diffrn_measurement_method \w\
_diffrn_orient_matrix_UB_11 0.00000
_diffrn_orient_matrix_UB_12 0.00000
_diffrn_orient_matrix_UB_13 0.00000
_diffrn_orient_matrix_UB_21 0.00000
_diffrn_orient_matrix_UB_22 0.00000
_diffrn_orient_matrix_UB_23 0.00000
_diffrn_orient_matrix_UB_31 0.00000
_diffrn_orient_matrix_UB_32 0.00000
_diffrn_orient_matrix_UB_33 0.00000
_diffrn_radiation_detector 'scintillation counter'
_diffrn_radiation_monochromator graphite
_diffrn_radiation_source 'Sealed tube'
_diffrn_radiation_type 'Mo K\a'
_diffrn_radiation_wavelength 0.7107
_diffrn_reflns_av_R_equivalents 0.06396
_diffrn_reflns_av_sigmaI/netI 0.058
_diffrn_reflns_limit_h_max 19
_diffrn_reflns_limit_h_min -18
_diffrn_reflns_limit_k_max 21
_diffrn_reflns_limit_k_min -21
_diffrn_reflns_limit_l_max 25
_diffrn_reflns_limit_l_min -25
_diffrn_reflns_number 40857
_diffrn_reflns_reduction_process 'Lp corrections applied'
_diffrn_reflns_theta_max 28.30
_diffrn_reflns_theta_min 1.07
_diffrn_standards_decay_% 0.00
_diffrn_standards_interval_count 0
_diffrn_standards_number 0
_exptl_absorpt_coefficient_mu 0.601
_exptl_absorpt_correction_T_max 0.88714
_exptl_absorpt_correction_T_min 0.78682
_exptl_absorpt_correction_type 'Gaussian face-indexed'
_exptl_crystal_colour yellow
_exptl_crystal_density_diffrn 1.219
_exptl_crystal_density_meas ?
_exptl_crystal_description 'cut prism'
_exptl_crystal_F_000 1732.00
_exptl_crystal_size_max 0.35
_exptl_crystal_size_mid 0.31
_exptl_crystal_size_min 0.14
_refine_diff_density_max 1.01
_refine_diff_density_min -0.90
_refine_ls_extinction_method none
_refine_ls_goodness_of_fit_all 2.826
_refine_ls_goodness_of_fit_ref 3.300
_refine_ls_matrix_type full
_refine_ls_number_constraints 4
_refine_ls_number_parameters 500
_refine_ls_number_reflns 7047
_refine_ls_number_restraints 0
_refine_ls_R_factor_all 0.1143
_refine_ls_R_factor_gt 0.060
_refine_ls_shift/su_max 0.0200
_refine_ls_shift/su_mean 0.0010
_refine_ls_structure_factor_coef Fsqd
_refine_ls_weighting_details 'w = 1/[\s^2^(Fo)]'
_refine_ls_weighting_scheme sigma
_refine_ls_wR_factor_all 0.1300
_refine_ls_wR_factor_ref 0.060
_reflns_number_gt 7047
_reflns_number_total 10982
_reflns_threshold_expression I>3.00\s(I)
_cod_data_source_file ic010090o_1.cif
_cod_data_source_block '_s28k'
_cod_depositor_comments
;
The following automatic conversions were performed:

'_exptl_crystal_density_meas' value 'not measured' was changed to '?'
- the value is perceived as not measured.

Automatic conversion script
Id: cif_fix_values 3008 2015-01-20 13:52:24Z robertas 
;
_cod_original_cell_volume 4401.94141(8)
_cod_original_sg_symbol_H-M 'P 21/n '
_cod_original_formula_sum 'C48.50 H64.50 N4.50 O2 Zn '
_cod_database_code 4319872

loop_
_symmetry_equiv_pos_as_xyz
'   +x,   +y,   +z'
1/2-x,1/2+y,1/2-z
'   -x,   -y,   -z'
1/2+x,1/2-y,1/2+z

loop_
_atom_site_label
_atom_site_fract_x
_atom_site_fract_y
_atom_site_fract_z
_atom_site_U_iso_or_equiv
_atom_site_occupancy
_atom_site_refinement_flags
_atom_site_adp_type
_atom_site_calc_flag
_atom_site_calc_attached_atom
Zn(1) 0.31126(2) 0.03805(2) 0.018648(13) 0.02266(7) 1.000 . Uani d ?
O(1) 0.28326(11) 0.11976(9) -0.05746(8) 0.0294(5) 1.000 . Uani d ?
O(2) 0.32590(12) 0.11723(9) 0.09607(8) 0.0296(5) 1.000 . Uani d ?
N(1) 0.37813(13) -0.03623(12) -0.04532(9) 0.0259(5) 1.000 . Uani d ?
N(2) 0.3765(1) -0.04997(11) 0.09102(9) 0.0288(5) 1.000 . Uani d ?
N(3) 0.17816(13) -0.02097(11) 0.00817(9) 0.0266(5) 1.000 . Uani d ?
N(4) 0.4783(2) 0.4745(2) 0.27139(11) 0.0488(8) 1.000 . Uani d ?
N(5) 0.4818(2) 0.4844(2) 0.0647(2) 0.0585(8) 0.500 S Uiso d ?
C(1) 0.2946(2) 0.11724(13) -0.12224(11) 0.0232(6) 1.000 . Uani d ?
C(2) 0.2560(2) 0.18255(13) -0.17056(11) 0.0224(6) 1.000 . Uani d ?
C(3) 0.2755(2) 0.1809(1) -0.23746(11) 0.0256(6) 1.000 . Uani d ?
C(4) 0.3262(2) 0.11876(13) -0.26502(11) 0.0245(6) 1.000 . Uani d ?
C(5) 0.3588(2) 0.05455(13) -0.21988(11) 0.0242(6) 1.000 . Uani d ?
C(6) 0.3438(2) 0.05164(13) -0.15006(11) 0.0219(6) 1.000 . Uani d ?
C(7) 0.3834(2) -0.01940(13) -0.10946(12) 0.0271(6) 1.000 . Uani d ?
C(8) 0.4279(2) -0.1083(2) -0.00857(13) 0.0485(9) 1.000 . Uani d ?
C(9) 0.4412(2) -0.1823(1) -0.05448(11) 0.0270(6) 1.000 . Uani d ?
C(10) 0.4866(2) -0.2546(2) -0.0108(1) 0.0557(10) 1.000 . Uani d ?
C(11) 0.4517(3) -0.2725(2) 0.0520(2) 0.0689(11) 1.000 . Uani d ?
C(12) 0.4421(2) -0.1975(1) 0.09828(12) 0.0314(7) 1.000 . Uani d ?
C(13) 0.3922(2) -0.1273(2) 0.05520(13) 0.0490(9) 1.000 . Uani d ?
C(14) 0.3887(2) -0.0440(2) 0.15807(12) 0.0290(6) 1.000 . Uani d ?
C(15) 0.3670(2) 0.02797(13) 0.19645(11) 0.0219(6) 1.000 . Uani d ?
C(16) 0.3748(2) 0.01823(13) 0.26985(11) 0.0251(6) 1.000 . Uani d ?
C(17) 0.3542(2) 0.0801(1) 0.31283(11) 0.0241(6) 1.000 . Uani d ?
C(18) 0.3259(2) 0.1560(1) 0.27960(12) 0.0266(6) 1.000 . Uani d ?
C(19) 0.3153(2) 0.17090(13) 0.20860(12) 0.0254(6) 1.000 . Uani d ?
C(20) 0.3358(2) 0.1046(1) 0.16341(12) 0.0244(6) 1.000 . Uani d ?
C(21) 0.1355(2) -0.0522(2) -0.05448(12) 0.0350(7) 1.000 . Uani d ?
C(22) 0.0586(2) -0.1042(2) -0.06190(13) 0.0438(8) 1.000 . Uani d ?
C(23) 0.0218(2) -0.1246(2) -0.0039(1) 0.0424(8) 1.000 . Uani d ?
C(24) 0.0636(2) -0.0921(2) 0.0601(1) 0.0435(9) 1.000 . Uani d ?
C(25) 0.1409(2) -0.0412(2) 0.06373(12) 0.0347(7) 1.000 . Uani d ?
C(26) 0.1927(2) 0.2498(1) -0.14680(12) 0.0258(6) 1.000 . Uani d ?
C(27) 0.1528(2) 0.3097(2) -0.20684(13) 0.0363(8) 1.000 . Uani d ?
C(28) 0.2483(2) 0.3014(2) -0.08641(13) 0.0374(8) 1.000 . Uani d ?
C(29) 0.1074(2) 0.2089(2) -0.1239(1) 0.0391(8) 1.000 . Uani d ?
C(30) 0.3461(2) 0.1243(2) -0.34011(12) 0.0321(7) 1.000 . Uani d ?
C(31) 0.4392(2) 0.1727(2) -0.33817(13) 0.0451(9) 1.000 . Uani d ?
C(32) 0.2664(2) 0.1689(2) -0.3890(1) 0.0663(11) 1.000 . Uani d ?
C(33) 0.3568(2) 0.0383(2) -0.37045(12) 0.0387(7) 1.000 . Uani d ?
C(34) 0.3579(2) 0.0709(1) 0.39176(11) 0.0267(7) 1.000 . Uani d ?
C(35) 0.4313(2) 0.1307(2) 0.43249(12) 0.0390(8) 1.000 . Uani d ?
C(36) 0.2608(2) 0.0902(2) 0.40873(13) 0.0448(9) 1.000 . Uani d ?
C(37) 0.3846(2) -0.0166(2) 0.41801(13) 0.0424(8) 1.000 . Uani d ?
C(38) 0.2810(2) 0.2545(1) 0.17662(12) 0.0286(7) 1.000 . Uani d ?
C(39) 0.1865(2) 0.2429(2) 0.12384(13) 0.0371(8) 1.000 . Uani d ?
C(40) 0.3547(2) 0.2933(2) 0.13910(13) 0.0389(8) 1.000 . Uani d ?
C(41) 0.2632(2) 0.3164(2) 0.23298(13) 0.0412(8) 1.000 . Uani d ?
C(42) 0.4221(2) 0.5420(2) 0.25779(13) 0.0476(9) 1.000 . Uani d ?
C(43) 0.4538(2) 0.6162(2) 0.23657(13) 0.0448(9) 1.000 . Uani d ?
C(44) 0.5467(2) 0.6236(2) 0.22913(13) 0.0482(9) 1.000 . Uani d ?
C(45) 0.6041(2) 0.5555(2) 0.2424(1) 0.0487(9) 1.000 . Uani d ?
C(46) 0.5674(2) 0.4839(2) 0.2636(1) 0.0505(10) 1.000 . Uani d ?
C(47) 0.5695(2) 0.5128(2) 0.05888(13) 0.0405(8) 1.000 . Uani d ?
C(48) 0.4124(2) 0.4720(2) 0.0051(2) 0.0451(9) 1.000 . Uani d ?
C(49) 0.4818 0.4844 0.0647 0.058 0.500 S Uiso d ?
H(63) 0.3467 0.4433 0.0137 0.024 1.000 . Uiso c ?
H(64) 0.6120 0.5178 0.0961 0.024 1.000 . Uiso c ?
H(65) 0.4657 0.4641 0.1156 0.024 0.500 S Uiso d ?
H(1) 0.2520 0.2256 -0.2678 0.031 1.000 . Uiso c ?
H(2) 0.3920 0.0104 -0.2366 0.029 1.000 . Uiso c ?
H(3) 0.4162 -0.0584 -0.1328 0.033 1.000 . Uiso c ?
H(4) 0.4912 -0.0887 0.0082 0.059 1.000 . Uiso c ?
H(5) 0.3808 -0.1985 -0.0803 0.033 1.000 . Uiso c ?
H(6) 0.4809 -0.1664 -0.0863 0.033 1.000 . Uiso c ?
H(7) 0.4763 -0.3026 -0.0398 0.067 1.000 . Uiso c ?
H(8) 0.5527 -0.2441 0.0020 0.067 1.000 . Uiso c ?
H(9) 0.3914 -0.2976 0.0393 0.082 1.000 . Uiso c ?
H(10) 0.4951 -0.3100 0.0795 0.082 1.000 . Uiso c ?
H(11) 0.4059 -0.2134 0.1326 0.037 1.000 . Uiso c ?
H(12) 0.5033 -0.1800 0.1211 0.037 1.000 . Uiso c ?
H(13) 0.3296 -0.1478 0.0380 0.058 1.000 . Uiso c ?
H(14) 0.4144 -0.0907 0.1850 0.035 1.000 . Uiso c ?
H(15) 0.3955 -0.0338 0.2905 0.029 1.000 . Uiso c ?
H(16) 0.3133 0.2004 0.3087 0.031 1.000 . Uiso c ?
H(17) 0.1600 -0.0375 -0.0952 0.043 1.000 . Uiso c ?
H(18) 0.0311 -0.1258 -0.1071 0.052 1.000 . Uiso c ?
H(19) -0.0316 -0.1606 -0.0080 0.050 1.000 . Uiso c ?
H(20) 0.0398 -0.1049 0.1013 0.052 1.000 . Uiso c ?
H(21) 0.1693 -0.0189 0.1084 0.042 1.000 . Uiso c ?
H(22) 0.1233 0.3551 -0.1888 0.044 1.000 . Uiso c ?
H(23) 0.2030 0.3288 -0.2283 0.044 1.000 . Uiso c ?
H(24) 0.1071 0.2814 -0.2410 0.044 1.000 . Uiso c ?
H(25) 0.2318 0.2846 -0.0434 0.045 1.000 . Uiso c ?
H(26) 0.3146 0.2935 -0.0839 0.045 1.000 . Uiso c ?
H(27) 0.2331 0.3582 -0.0946 0.045 1.000 . Uiso c ?
H(28) 0.1142 0.2130 -0.0743 0.047 1.000 . Uiso c ?
H(29) 0.0508 0.2356 -0.1462 0.047 1.000 . Uiso c ?
H(30) 0.1052 0.1521 -0.1371 0.047 1.000 . Uiso c ?
H(31) 0.4665 0.1858 -0.2910 0.054 1.000 . Uiso c ?
H(32) 0.4818 0.1396 -0.3581 0.054 1.000 . Uiso c ?
H(33) 0.4256 0.2221 -0.3648 0.054 1.000 . Uiso c ?
H(34) 0.2245 0.1930 -0.3619 0.080 1.000 . Uiso c ?
H(35) 0.2921 0.2106 -0.4138 0.080 1.000 . Uiso c ?
H(36) 0.2319 0.1302 -0.4212 0.080 1.000 . Uiso c ?
H(37) 0.3607 -0.0018 -0.3339 0.046 1.000 . Uiso c ?
H(38) 0.3033 0.0266 -0.4063 0.046 1.000 . Uiso c ?
H(39) 0.4131 0.0364 -0.3893 0.046 1.000 . Uiso c ?
H(40) 0.4297 0.1279 0.4812 0.046 1.000 . Uiso c ?
H(41) 0.4930 0.1157 0.4254 0.046 1.000 . Uiso c ?
H(42) 0.4171 0.1853 0.4158 0.046 1.000 . Uiso c ?
H(43) 0.2650 0.0907 0.4582 0.053 1.000 . Uiso c ?
H(44) 0.2405 0.1435 0.3902 0.053 1.000 . Uiso c ?
H(45) 0.2160 0.0500 0.3880 0.053 1.000 . Uiso c ?
H(46) 0.3844 -0.0197 0.4669 0.051 1.000 . Uiso c ?
H(47) 0.3397 -0.0546 0.3933 0.051 1.000 . Uiso c ?
H(48) 0.4462 -0.0295 0.4099 0.051 1.000 . Uiso c ?
H(49) 0.1360 0.2376 0.1487 0.045 1.000 . Uiso c ?
H(50) 0.1755 0.2895 0.0935 0.045 1.000 . Uiso c ?
H(51) 0.1902 0.1944 0.0968 0.045 1.000 . Uiso c ?
H(52) 0.4038 0.3179 0.1728 0.047 1.000 . Uiso c ?
H(53) 0.3810 0.2516 0.1140 0.047 1.000 . Uiso c ?
H(54) 0.3250 0.3343 0.1071 0.047 1.000 . Uiso c ?
H(55) 0.2719 0.2896 0.2771 0.050 1.000 . Uiso c ?
H(56) 0.3061 0.3613 0.2349 0.050 1.000 . Uiso c ?
H(57) 0.1995 0.3364 0.2206 0.050 1.000 . Uiso c ?
H(58) 0.3578 0.5378 0.2631 0.058 1.000 . Uiso c ?
H(59) 0.4122 0.6622 0.2274 0.054 1.000 . Uiso c ?
H(60) 0.5709 0.6748 0.2152 0.057 1.000 . Uiso c ?
H(61) 0.6689 0.5581 0.2371 0.058 1.000 . Uiso c ?
H(62) 0.6089 0.4375 0.2733 0.060 1.000 . Uiso c ?

loop_
_atom_site_aniso_label
_atom_site_aniso_U_11
_atom_site_aniso_U_22
_atom_site_aniso_U_33
_atom_site_aniso_U_12
_atom_site_aniso_U_13
_atom_site_aniso_U_23
Zn(1) 0.0281(1) 0.02171(13) 0.01967(13) 0.00161(13) 0.00834(10) 0.00023(12)
O(1) 0.0468(11) 0.0220(9) 0.0227(8) 0.0086(8) 0.0150(8) 0.0021(7)
O(2) 0.0499(11) 0.0215(9) 0.0180(8) 0.0029(8) 0.0080(8) 0.0002(7)
N(1) 0.0376(11) 0.0200(10) 0.0214(9) 0.0066(9) 0.0092(8) 0.0032(9)
N(2) 0.0443(12) 0.0231(11) 0.0182(10) 0.0087(10) 0.0041(9) -0.0026(8)
N(3) 0.0244(10) 0.0320(12) 0.0244(10) 0.0032(9) 0.0073(8) 0.0014(8)
N(4) 0.054(2) 0.054(2) 0.0352(13) -0.005(1) 0.0012(11) 0.0087(12)
C(1) 0.0247(12) 0.0229(12) 0.0227(12) 0.0000(10) 0.0061(10) 0.0001(10)
C(2) 0.0267(12) 0.0180(11) 0.0237(12) -0.0020(10) 0.0079(10) -0.0002(9)
C(3) 0.0286(13) 0.0240(13) 0.0238(12) -0.0015(10) 0.0041(10) 0.0028(10)
C(4) 0.0286(13) 0.0241(12) 0.0213(12) -0.0017(10) 0.0061(10) -0.0021(10)
C(5) 0.0264(12) 0.0229(13) 0.0238(12) 0.0007(10) 0.0061(10) -0.0040(9)
C(6) 0.0270(12) 0.0169(12) 0.0229(11) -0.0009(9) 0.0077(9) -0.0006(9)
C(7) 0.035(1) 0.0218(13) 0.0265(12) 0.0041(10) 0.0109(10) -0.0025(10)
C(8) 0.086(2) 0.033(2) 0.032(2) 0.027(2) 0.025(2) 0.0078(12)
C(9) 0.035(1) 0.0228(12) 0.0237(12) 0.0050(11) 0.0078(10) -0.0030(10)
C(10) 0.099(3) 0.034(2) 0.039(2) 0.032(2) 0.025(2) 0.0085(13)
C(11) 0.129(3) 0.040(2) 0.043(2) 0.043(2) 0.030(2) 0.010(1)
C(12) 0.044(2) 0.0275(13) 0.0217(12) 0.0093(12) 0.0043(11) 0.0016(10)
C(13) 0.089(2) 0.030(2) 0.030(2) 0.021(2) 0.017(2) 0.0013(12)
C(14) 0.0345(13) 0.0260(13) 0.0261(12) 0.0079(12) 0.0046(10) 0.0037(11)
C(15) 0.0267(12) 0.0213(12) 0.0182(11) -0.0005(10) 0.0058(9) -0.0015(9)
C(16) 0.0282(13) 0.0252(13) 0.0218(12) 0.0001(10) 0.0045(10) 0.0025(9)
C(17) 0.0244(12) 0.0270(13) 0.0210(12) -0.0020(10) 0.0050(10) -0.0023(10)
C(18) 0.035(1) 0.0235(12) 0.0241(12) 0.0009(11) 0.0124(10) -0.0045(10)
C(19) 0.0304(13) 0.0213(12) 0.0254(12) 0.0011(10) 0.0079(10) -0.0016(10)
C(20) 0.0285(13) 0.0233(12) 0.0231(12) -0.0027(10) 0.0090(10) -0.0018(10)
C(21) 0.032(1) 0.050(2) 0.0244(13) 0.0024(13) 0.0078(11) 0.0062(12)
C(22) 0.041(2) 0.054(2) 0.033(2) -0.007(1) -0.0004(13) -0.0118(13)
C(23) 0.031(2) 0.048(2) 0.048(2) -0.0098(13) 0.0080(13) 0.001(1)
C(24) 0.040(2) 0.058(2) 0.035(2) -0.014(1) 0.0135(13) -0.0012(13)
C(25) 0.034(1) 0.045(2) 0.0272(13) -0.0027(13) 0.0112(11) -0.0071(12)
C(26) 0.0303(13) 0.0219(12) 0.0272(13) 0.0056(10) 0.0102(10) 0.0021(10)
C(27) 0.043(2) 0.029(1) 0.038(2) 0.0090(12) 0.0112(12) 0.0028(12)
C(28) 0.049(2) 0.028(1) 0.036(2) 0.0073(12) 0.0115(13) -0.0062(11)
C(29) 0.038(2) 0.032(2) 0.054(2) 0.0049(12) 0.0247(13) 0.0019(13)
C(30) 0.046(2) 0.030(1) 0.0220(12) 0.0106(12) 0.0108(11) 0.0034(10)
C(31) 0.069(2) 0.043(2) 0.031(2) -0.010(2) 0.027(1) -0.0011(12)
C(32) 0.088(3) 0.092(3) 0.019(1) 0.046(2) 0.010(2) 0.007(2)
C(33) 0.056(2) 0.041(2) 0.0221(12) -0.002(1) 0.0143(12) -0.0042(12)
C(34) 0.033(1) 0.0285(13) 0.0206(12) -0.0011(11) 0.0095(10) 0.0003(10)
C(35) 0.048(2) 0.040(2) 0.027(1) -0.0117(13) 0.0040(12) 0.0006(12)
C(36) 0.045(2) 0.068(2) 0.025(1) 0.004(2) 0.0142(12) 0.0043(13)
C(37) 0.068(2) 0.037(2) 0.026(1) -0.002(1) 0.0157(13) -0.0039(11)
C(38) 0.041(2) 0.0215(12) 0.0252(13) 0.0023(11) 0.0111(11) -0.0002(10)
C(39) 0.046(2) 0.030(1) 0.035(2) 0.0103(12) 0.0077(12) 0.0017(11)
C(40) 0.057(2) 0.0227(13) 0.039(2) -0.0043(12) 0.0143(13) 0.0024(11)
C(41) 0.063(2) 0.029(2) 0.034(2) 0.0097(13) 0.0154(13) 0.0003(12)
C(42) 0.043(2) 0.068(2) 0.030(1) 0.003(2) 0.0033(12) 0.001(2)
C(43) 0.054(2) 0.049(2) 0.030(2) 0.018(2) 0.0030(13) 0.0002(13)
C(44) 0.073(2) 0.040(2) 0.030(2) -0.007(2) 0.005(2) -0.0010(13)
C(45) 0.044(2) 0.066(2) 0.035(2) -0.001(2) 0.0063(13) -0.000(2)
C(46) 0.063(2) 0.050(2) 0.035(2) 0.014(2) 0.001(2) 0.0046(13)
C(47) 0.043(2) 0.046(2) 0.029(1) -0.0013(13) -0.0005(12) -0.0064(12)
C(48) 0.045(2) 0.042(2) 0.051(2) -0.006(1) 0.016(1) -0.009(1)

loop_
_atom_type_symbol
_atom_type_oxidation_number
_atom_type_number_in_cell
_atom_type_scat_dispersion_real
_atom_type_scat_dispersion_imag
_atom_type_scat_source
C 0 194 0.002 0.002
;International Tables for Crystallography
(1992, Vol. C, Table 6.1.1.2)
;
Zn 0 4 0.222 1.431
;International Tables for Crystallography
(1992, Vol. C, Tables 4.2.6.8 and 6.1.1.1)
;
O 0 8 0.008 0.006
;International Tables for Crystallography
(1992, Vol. C, Table 6.1.1.2)
;
N 0 18 0.004 0.003
;International Tables for Crystallography
(1992, Vol. C, Table 6.1.1.2)
;
H 0 258 0.000 0.000
;International Tables for Crystallography
(1992, Vol. C, Table 6.1.1.2)
;

loop_
_geom_angle_atom_site_label_1
_geom_angle_atom_site_label_2
_geom_angle_atom_site_label_3
_geom_angle
_geom_angle_site_symmetry_1
_geom_angle_site_symmetry_2
_geom_angle_site_symmetry_3
_geom_angle_publ_flag
O1 ZN1 O2 96.39(11) . . . ?
O1 ZN1 N1 89.58(12) . . . ?
O1 ZN1 N2 164.46(13) . . . ?
O1 ZN1 N3 100.51(13) . . . ?
O2 ZN1 N1 147.14(13) . . . ?
O2 ZN1 N2 87.93(12) . . . ?
O2 ZN1 N3 109.42(12) . . . ?
N1 ZN1 N2 78.95(12) . . . ?
N1 ZN1 N3 101.11(13) . . . ?
N2 ZN1 N3 92.05(13) . . . ?
ZN1 O1 C1 131.3(3) . . . ?
ZN1 O2 C20 129.9(3) . . . ?
ZN1 N1 C7 124.7(3) . . . ?
ZN1 N1 C8 113.8(3) . . . ?
C7 N1 C8 121.3(3) . . . ?
ZN1 N2 C13 110.7(3) . . . ?
ZN1 N2 C14 125.8(3) . . . ?
C13 N2 C14 122.7(4) . . . ?
ZN1 N3 C21 120.1(3) . . . ?
ZN1 N3 C25 122.0(3) . . . ?
C21 N3 C25 116.9(4) . . . ?
C42 N4 C46 115.9(5) . . . ?
C47 N5 C48 120.3(5) . . . ?
C47 N5 H65 121.9 . . . no
C48 N5 H65 117.5 . . . no
O1 C1 C2 119.9(4) . . . ?
O1 C1 C6 123.3(4) . . . ?
C2 C1 C6 116.8(3) . . . ?
C1 C2 C3 118.2(4) . . . ?
C1 C2 C26 119.6(3) . . . ?
C3 C2 C26 122.1(4) . . . ?
C2 C3 C4 125.8(4) . . . ?
C2 C3 H1 117.0 . . . no
C4 C3 H1 117.2 . . . no
C3 C4 C5 115.8(4) . . . ?
C3 C4 C30 121.5(4) . . . ?
C5 C4 C30 122.7(4) . . . ?
C4 C5 C6 122.5(4) . . . ?
C4 C5 H2 118.8 . . . no
C6 C5 H2 118.8 . . . no
C1 C6 C5 120.8(4) . . . ?
C1 C6 C7 123.6(4) . . . ?
C5 C6 C7 115.6(3) . . . ?
N1 C7 C6 127.1(4) . . . ?
N1 C7 H3 116.4 . . . no
C6 C7 H3 116.5 . . . no
N1 C8 C9 116.2(4) . . . ?
N1 C8 C13 111.1(4) . . . ?
N1 C8 H4 104.0 . . . no
C9 C8 C13 115.6(4) . . . ?
C9 C8 H4 103.9 . . . no
C13 C8 H4 104.2 . . . no
C8 C9 C10 111.6(4) . . . ?
C8 C9 H5 108.6 . . . no
C8 C9 H6 108.9 . . . no
C10 C9 H5 109.4 . . . no
C10 C9 H6 108.9 . . . no
H5 C9 H6 109.4 . . . no
C9 C10 C11 116.6(4) . . . ?
C9 C10 H7 107.3 . . . no
C9 C10 H8 107.9 . . . no
C11 C10 H7 107.2 . . . no
C11 C10 H8 108.1 . . . no
H7 C10 H8 109.5 . . . no
C10 C11 C12 115.0(5) . . . ?
C10 C11 H9 108.5 . . . no
C10 C11 H10 107.8 . . . no
C12 C11 H9 108.2 . . . no
C12 C11 H10 107.4 . . . no
H9 C11 H10 109.8 . . . no
C11 C12 C13 111.1(4) . . . ?
C11 C12 H11 108.5 . . . no
C11 C12 H12 109.3 . . . no
C13 C12 H11 109.1 . . . no
C13 C12 H12 109.4 . . . no
H11 C12 H12 109.5 . . . no
N2 C13 C8 109.3(4) . . . ?
N2 C13 C12 118.7(4) . . . ?
N2 C13 H13 104.0 . . . no
C8 C13 C12 115.0(4) . . . ?
C8 C13 H13 103.7 . . . no
C12 C13 H13 104.2 . . . no
N2 C14 C15 125.5(4) . . . ?
N2 C14 H14 117.3 . . . no
C15 C14 H14 117.2 . . . no
C14 C15 C16 116.4(4) . . . ?
C14 C15 C20 123.2(4) . . . ?
C16 C15 C20 120.3(4) . . . ?
C15 C16 C17 123.1(4) . . . ?
C15 C16 H15 118.6 . . . no
C17 C16 H15 118.3 . . . no
C16 C17 C18 115.8(4) . . . ?
C16 C17 C34 124.6(4) . . . ?
C18 C17 C34 119.5(4) . . . ?
C17 C18 C19 125.1(4) . . . ?
C17 C18 H16 117.2 . . . no
C19 C18 H16 117.6 . . . no
C18 C19 C20 118.6(4) . . . ?
C18 C19 C38 121.7(4) . . . ?
C20 C19 C38 119.8(4) . . . ?
O2 C20 C15 123.4(4) . . . ?
O2 C20 C19 119.6(4) . . . ?
C15 C20 C19 117.0(4) . . . ?
N3 C21 C22 122.7(4) . . . ?
N3 C21 H17 118.4 . . . no
C22 C21 H17 118.9 . . . no
C21 C22 C23 119.4(4) . . . ?
C21 C22 H18 120.2 . . . no
C23 C22 H18 120.5 . . . no
C22 C23 C24 118.6(4) . . . ?
C22 C23 H19 120.6 . . . no
C24 C23 H19 120.8 . . . no
C23 C24 C25 118.8(4) . . . ?
C23 C24 H20 120.7 . . . no
C25 C24 H20 120.4 . . . no
N3 C25 C24 123.5(4) . . . ?
N3 C25 H21 118.2 . . . no
C24 C25 H21 118.2 . . . no
C2 C26 C27 111.9(3) . . . ?
C2 C26 C28 111.3(4) . . . ?
C2 C26 C29 109.3(3) . . . ?
C27 C26 C28 107.2(4) . . . ?
C27 C26 C29 106.9(4) . . . ?
C28 C26 C29 110.0(4) . . . ?
C26 C27 H22 109.8 . . . no
C26 C27 H23 109.5 . . . no
C26 C27 H24 109.1 . . . no
H22 C27 H23 109.8 . . . no
H22 C27 H24 109.4 . . . no
H23 C27 H24 109.2 . . . no
C26 C28 H25 109.5 . . . no
C26 C28 H26 109.4 . . . no
C26 C28 H27 109.4 . . . no
H25 C28 H26 109.4 . . . no
H25 C28 H27 109.6 . . . no
H26 C28 H27 109.5 . . . no
C26 C29 H28 109.4 . . . no
C26 C29 H29 109.4 . . . no
C26 C29 H30 109.1 . . . no
H28 C29 H29 110.0 . . . no
H28 C29 H30 109.4 . . . no
H29 C29 H30 109.6 . . . no
C4 C30 C31 108.9(4) . . . ?
C4 C30 C32 111.2(4) . . . ?
C4 C30 C33 111.2(3) . . . ?
C31 C30 C32 108.5(4) . . . ?
C31 C30 C33 108.7(4) . . . ?
C32 C30 C33 108.2(4) . . . ?
C30 C31 H31 109.4 . . . no
C30 C31 H32 109.0 . . . no
C30 C31 H33 109.1 . . . no
H31 C31 H32 109.9 . . . no
H31 C31 H33 109.8 . . . no
H32 C31 H33 109.6 . . . no
C30 C32 H34 109.2 . . . no
C30 C32 H35 109.6 . . . no
C30 C32 H36 109.2 . . . no
H34 C32 H35 109.7 . . . no
H34 C32 H36 109.1 . . . no
H35 C32 H36 110.0 . . . no
C30 C33 H37 109.2 . . . no
C30 C33 H38 109.7 . . . no
C30 C33 H39 109.4 . . . no
H37 C33 H38 109.4 . . . no
H37 C33 H39 109.3 . . . no
H38 C33 H39 109.9 . . . no
C17 C34 C35 110.0(3) . . . ?
C17 C34 C36 109.9(4) . . . ?
C17 C34 C37 112.4(3) . . . ?
C35 C34 C36 109.0(4) . . . ?
C35 C34 C37 108.1(4) . . . ?
C36 C34 C37 107.4(4) . . . ?
C34 C35 H40 109.6 . . . no
C34 C35 H41 109.3 . . . no
C34 C35 H42 109.4 . . . no
H40 C35 H41 109.4 . . . no
H40 C35 H42 109.7 . . . no
H41 C35 H42 109.4 . . . no
C34 C36 H43 109.7 . . . no
C34 C36 H44 109.1 . . . no
C34 C36 H45 109.9 . . . no
H43 C36 H44 109.1 . . . no
H43 C36 H45 109.9 . . . no
H44 C36 H45 109.1 . . . no
C34 C37 H46 109.5 . . . no
C34 C37 H47 109.3 . . . no
C34 C37 H48 109.3 . . . no
H46 C37 H47 109.6 . . . no
H46 C37 H48 109.6 . . . no
H47 C37 H48 109.5 . . . no
C19 C38 C39 109.5(3) . . . ?
C19 C38 C40 111.0(4) . . . ?
C19 C38 C41 111.9(3) . . . ?
C39 C38 C40 109.5(4) . . . ?
C39 C38 C41 107.7(4) . . . ?
C40 C38 C41 107.2(4) . . . ?
C38 C39 H49 109.5 . . . no
C38 C39 H50 109.5 . . . no
C38 C39 H51 109.3 . . . no
H49 C39 H50 109.6 . . . no
H49 C39 H51 109.5 . . . no
H50 C39 H51 109.5 . . . no
C38 C40 H52 109.5 . . . no
C38 C40 H53 109.3 . . . no
C38 C40 H54 109.4 . . . no
H52 C40 H53 109.6 . . . no
H52 C40 H54 109.6 . . . no
H53 C40 H54 109.5 . . . no
C38 C41 H55 109.4 . . . no
C38 C41 H56 109.3 . . . no
C38 C41 H57 108.9 . . . no
H55 C41 H56 110.1 . . . no
H55 C41 H57 109.7 . . . no
H56 C41 H57 109.4 . . . no
N4 C42 C43 123.0(5) . . . ?
N4 C42 H58 118.4 . . . no
C43 C42 H58 118.6 . . . no
C42 C43 C44 119.4(5) . . . ?
C42 C43 H59 120.6 . . . no
C44 C43 H59 120.0 . . . no
C43 C44 C45 118.1(5) . . . ?
C43 C44 H60 121.1 . . . no
C45 C44 H60 120.8 . . . no
C44 C45 C46 119.1(5) . . . ?
C44 C45 H61 120.4 . . . no
C46 C45 H61 120.6 . . . no
N4 C46 C45 124.6(5) . . . ?
N4 C46 H62 117.8 . . . no
C45 C46 H62 117.6 . . . no
N5 C47 C48 119.0(4) . . . ?
N5 C47 H64 118.9 . . . no
C48 C47 H64 122.0 3_665 3_665 3_665 no
N5 C48 C47 120.6(5) . . . ?
N5 C48 H63 115.8 . . . no
C47 C48 H63 123.2 3_665 3_665 3_665 no
C47 C49 C48 120.3(3) . . . ?
C47 C49 H65 121.9 . . . no
C48 C49 H65 117.5 . . . no

loop_
_geom_bond_atom_site_label_1
_geom_bond_atom_site_label_2
_geom_bond_distance
_geom_bond_site_symmetry_1
_geom_bond_site_symmetry_2
_geom_bond_publ_flag
ZN1 O1 1.963(3) . . ?
ZN1 O2 1.953(3) . . ?
ZN1 N1 2.087(3) . . ?
ZN1 N2 2.089(3) . . ?
ZN1 N3 2.108(3) . . ?
O1 C1 1.297(4) . . ?
O2 C20 1.301(4) . . ?
N1 C7 1.289(5) . . ?
N1 C8 1.476(5) . . ?
N2 C13 1.469(5) . . ?
N2 C14 1.281(5) . . ?
N3 C21 1.347(5) . . ?
N3 C25 1.331(5) . . ?
N4 C42 1.353(6) . . ?
N4 C46 1.323(6) . . ?
N5 C47 1.363(6) . . ?
N5 C48 1.386(6) . . ?
N5 H65 1.11 . . no
C1 C2 1.449(5) . . ?
C1 C6 1.436(5) . . ?
C2 C3 1.378(5) . . ?
C2 C26 1.543(5) . . ?
C3 C4 1.404(5) . . ?
C3 H1 0.95 . . no
C4 C5 1.380(5) . . ?
C4 C30 1.538(5) . . ?
C5 C6 1.411(5) . . ?
C5 H2 0.95 . . no
C6 C7 1.446(5) . . ?
C7 H3 0.95 . . no
C8 C9 1.526(6) . . ?
C8 C13 1.458(6) . . ?
C8 H4 0.96 . . no
C9 C10 1.515(6) . . ?
C9 H5 0.95 . . no
C9 H6 0.95 . . no
C10 C11 1.432(7) . . ?
C10 H7 0.95 . . no
C10 H8 0.95 . . no
C11 C12 1.531(6) . . ?
C11 H9 0.94 . . no
C11 H10 0.95 . . no
C12 C13 1.506(6) . . ?
C12 H11 0.95 . . no
C12 H12 0.95 . . no
C13 H13 0.95 . . no
C14 C15 1.447(5) . . ?
C14 H14 0.95 . . no
C15 C16 1.414(5) . . ?
C15 C20 1.427(5) . . ?
C16 C17 1.369(5) . . ?
C16 H15 0.95 . . no
C17 C18 1.410(5) . . ?
C17 C34 1.527(5) . . ?
C18 C19 1.376(5) . . ?
C18 H16 0.95 . . no
C19 C20 1.450(5) . . ?
C19 C38 1.530(5) . . ?
C21 C22 1.372(6) . . ?
C21 H17 0.95 . . no
C22 C23 1.370(6) . . ?
C22 H18 0.95 . . no
C23 C24 1.374(6) . . ?
C23 H19 0.95 . . no
C24 C25 1.373(6) . . ?
C24 H20 0.95 . . no
C25 H21 0.95 . . no
C26 C27 1.538(6) . . ?
C26 C28 1.531(6) . . ?
C26 C29 1.529(6) . . ?
C27 H22 0.95 . . no
C27 H23 0.95 . . no
C27 H24 0.96 . . no
C28 H25 0.95 . . no
C28 H26 0.95 . . no
C28 H27 0.95 . . no
C29 H28 0.95 . . no
C29 H29 0.95 . . no
C29 H30 0.95 . . no
C30 C31 1.542(6) . . ?
C30 C32 1.519(6) . . ?
C30 C33 1.529(6) . . ?
C31 H31 0.95 . . no
C31 H32 0.95 . . no
C31 H33 0.95 . . no
C32 H34 0.95 . . no
C32 H35 0.94 . . no
C32 H36 0.95 . . no
C33 H37 0.95 . . no
C33 H38 0.95 . . no
C33 H39 0.95 . . no
C34 C35 1.532(6) . . ?
C34 C36 1.523(6) . . ?
C34 C37 1.528(6) . . ?
C35 H40 0.95 . . no
C35 H41 0.95 . . no
C35 H42 0.95 . . no
C36 H43 0.95 . . no
C36 H44 0.96 . . no
C36 H45 0.95 . . no
C37 H46 0.95 . . no
C37 H47 0.95 . . no
C37 H48 0.95 . . no
C38 C39 1.543(6) . . ?
C38 C40 1.528(6) . . ?
C38 C41 1.539(6) . . ?
C39 H49 0.95 . . no
C39 H50 0.95 . . no
C39 H51 0.95 . . no
C40 H52 0.95 . . no
C40 H53 0.95 . . no
C40 H54 0.95 . . no
C41 H55 0.95 . . no
C41 H56 0.95 . . no
C41 H57 0.95 . . no
C42 C43 1.374(7) . . ?
C42 H58 0.95 . . no
C43 C44 1.372(7) . . ?
C43 H59 0.95 . . no
C44 C45 1.369(7) . . ?
C44 H60 0.96 . . no
C45 C46 1.368(7) . . ?
C45 H61 0.96 . . no
C46 H62 0.95 . . no
C47 C48 1.336(6) . . ?
C47 H64 0.85 . . no
C48 H63 1.09 . . no
C49 H65 1.11 . . no

loop_
_geom_contact_atom_site_label_1
_geom_contact_atom_site_label_2
_geom_contact_distance
_geom_contact_site_symmetry_1
_geom_contact_site_symmetry_2
_geom_contact_publ_flag
O2 H6 2.9225 . 3_655 no
N1 H4 2.7557 . 3_655 no
N2 C7 3.573(6) . 3_655 no
N4 H20 2.8361 . 2 no
N4 H65 2.9926 . . no
N4 H56 3.0455 . . no
N4 C24 3.596(6) . 2 no
N5 H7 3.0596 . 3_655 no
C2 H62 2.9193 . 4_454 no
C5 C14 3.591(6) . 3_655 no
C6 H12 2.9935 . 3_655 no
C7 H4 2.9627 . 3_655 no
C10 H53 3.0119 . 3_655 no
C23 H28 3.0467 . 3 no
C23 C25 3.596(7) . 3 no
C24 C29 3.503(6) . 3 no
C29 H20 2.7978 . 3 no
C32 H5 2.9884 . 2_554 no
C43 H18 3.0218 . 4 no
C44 H10 3.0460 . 1_565 no
C45 H64 2.9236 . . no
C45 C47 3.562(7) . . no
C46 H30 2.9038 . 4 no
C46 H17 2.9328 . 4 no
C46 H65 2.9722 . . no
C49 H7 3.0596 . 3_655 no
H63 H54 2.5874 . . no
H5 H34 2.4434 . 2_544 no
H6 H53 2.5528 . 3_655 no
H8 H26 2.3693 . 3_655 no
H8 H53 2.6073 . 3_655 no
H10 H60 2.6550 . 1_545 no
H15 H57 2.4906 . 2_545 no
H15 H32 2.6168 . 3_655 no
H18 H33 2.6214 . 2_544 no
H19 H28 2.3212 . 3 no
H19 H51 2.6306 . 3 no
H20 H30 2.4369 . 3 no
H22 H37 2.3595 . 2_554 no
H23 H61 2.6211 . 3_665 no
H30 H62 2.2693 . 4_454 no
H32 H48 2.3752 . 3_655 no
H36 H43 2.5539 . 1_554 no
H39 H48 2.1344 . 3_655 no
H47 H50 2.5481 . 2_545 no

loop_
_geom_torsion_atom_site_label_1
_geom_torsion_atom_site_label_2
_geom_torsion_atom_site_label_3
_geom_torsion_atom_site_label_4
_geom_torsion_site_symmetry_1
_geom_torsion_site_symmetry_2
_geom_torsion_site_symmetry_3
_geom_torsion_site_symmetry_4
_geom_torsion
_geom_torsion_publ_flag
ZN1 O1 C1 C2 . . . . 171.8(3) no
ZN1 O1 C1 C6 . . . . -7.8(6) no
ZN1 O2 C20 C15 . . . . 20.2(6) no
ZN1 O2 C20 C19 . . . . -160.3(3) no
ZN1 N1 C7 C6 . . . . -1.2(6) no
ZN1 N1 C8 C9 . . . . 154.9(3) no
ZN1 N1 C8 C13 . . . . 20.0(5) no
ZN1 N2 C13 C8 . . . . 43.1(5) no
ZN1 N2 C13 C12 . . . . 177.7(4) no
ZN1 N2 C14 C15 . . . . -5.7(6) no
ZN1 N3 C21 C22 . . . . 167.5(4) no
ZN1 N3 C25 C24 . . . . -168.0(4) no
O1 ZN1 O2 C20 . . . . 171.9(3) no
O1 ZN1 N1 C7 . . . . -2.5(4) no
O1 ZN1 N1 C8 . . . . 172.2(3) no
O1 ZN1 N2 C13 . . . . -68.0(6) no
O1 ZN1 N2 C14 . . . . 122.0(5) no
O1 ZN1 N3 C21 . . . . 53.4(3) no
O1 ZN1 N3 C25 . . . . -138.0(3) no
O1 C1 C2 C3 . . . . 175.3(4) no
O1 C1 C2 C26 . . . . -6.4(6) no
O1 C1 C6 C5 . . . . -176.3(4) no
O1 C1 C6 C7 . . . . 1.8(6) no
O2 ZN1 O1 C1 . . . . 154.8(4) no
O2 ZN1 N1 C7 . . . . -103.7(4) no
O2 ZN1 N1 C8 . . . . 71.0(4) no
O2 ZN1 N2 C13 . . . . -174.6(3) no
O2 ZN1 N2 C14 . . . . 15.4(4) no
O2 ZN1 N3 C21 . . . . 154.1(3) no
O2 ZN1 N3 C25 . . . . -37.4(4) no
O2 C20 C15 C14 . . . . -1.4(6) no
O2 C20 C15 C16 . . . . -179.1(4) no
O2 C20 C19 C18 . . . . 179.8(4) no
O2 C20 C19 C38 . . . . 0.9(6) no
N1 ZN1 O1 C1 . . . . 7.2(4) no
N1 ZN1 O2 C20 . . . . -88.9(4) no
N1 ZN1 N2 C13 . . . . -24.9(3) no
N1 ZN1 N2 C14 . . . . 165.2(4) no
N1 ZN1 N3 C21 . . . . -38.3(3) no
N1 ZN1 N3 C25 . . . . 130.3(3) no
N1 C7 C6 C1 . . . . 2.7(7) no
N1 C7 C6 C5 . . . . -179.1(4) no
N1 C8 C9 C10 . . . . -175.9(4) no
N1 C8 C13 N2 . . . . -40.7(6) no
N1 C8 C13 C12 . . . . -177.2(4) no
N2 ZN1 O1 C1 . . . . 49.3(7) no
N2 ZN1 O2 C20 . . . . -23.1(4) no
N2 ZN1 N1 C7 . . . . -172.0(4) no
N2 ZN1 N1 C8 . . . . 2.8(3) no
N2 ZN1 N3 C21 . . . . -117.4(3) no
N2 ZN1 N3 C25 . . . . 51.2(4) no
N2 C13 C8 C9 . . . . -175.9(4) no
N2 C13 C12 C11 . . . . 179.9(4) no
N2 C14 C15 C16 . . . . 172.4(4) no
N2 C14 C15 C20 . . . . -5.3(7) no
N3 ZN1 O1 C1 . . . . -94.1(4) no
N3 ZN1 O2 C20 . . . . 68.4(4) no
N3 ZN1 N1 C7 . . . . 98.1(4) no
N3 ZN1 N1 C8 . . . . -87.2(3) no
N3 ZN1 N2 C13 . . . . 76.0(3) no
N3 ZN1 N2 C14 . . . . -93.9(4) no
N3 C21 C22 C23 . . . . 1.2(8) no
N3 C25 C24 C23 . . . . 0.1(8) no
N4 C42 C43 C44 . . . . -0.6(8) no
N4 C46 C45 C44 . . . . 1.2(8) no
C1 C2 C3 C4 . . . . 3.4(6) no
C1 C2 C26 C27 . . . . -175.8(4) no
C1 C2 C26 C28 . . . . 64.2(5) no
C1 C2 C26 C29 . . . . -57.6(5) no
C1 C6 C5 C4 . . . . -1.2(6) no
C2 C1 C6 C5 . . . . 4.2(6) no
C2 C1 C6 C7 . . . . -177.7(4) no
C2 C3 C4 C5 . . . . -0.3(6) no
C2 C3 C4 C30 . . . . -178.4(4) no
C3 C2 C1 C6 . . . . -5.1(6) no
C3 C2 C26 C27 . . . . 2.3(6) no
C3 C2 C26 C28 . . . . -117.7(4) no
C3 C2 C26 C29 . . . . 120.6(4) no
C3 C4 C5 C6 . . . . -0.9(6) no
C3 C4 C30 C31 . . . . 87.6(5) no
C3 C4 C30 C32 . . . . -31.9(6) no
C3 C4 C30 C33 . . . . -152.6(4) no
C4 C3 C2 C26 . . . . -174.8(4) no
C4 C5 C6 C7 . . . . -179.4(4) no
C5 C4 C30 C31 . . . . -90.3(5) no
C5 C4 C30 C32 . . . . 150.1(4) no
C5 C4 C30 C33 . . . . 29.5(6) no
C6 C1 C2 C26 . . . . 173.1(4) no
C6 C5 C4 C30 . . . . 177.2(4) no
C6 C7 N1 C8 . . . . -175.6(4) no
C7 N1 C8 C9 . . . . -30.1(6) no
C7 N1 C8 C13 . . . . -165.0(4) no
C8 C9 C10 C11 . . . . 43.3(7) no
C8 C13 N2 C14 . . . . -146.6(5) no
C8 C13 C12 C11 . . . . -47.9(6) no
C9 C8 C13 C12 . . . . 47.6(7) no
C9 C10 C11 C12 . . . . -47.1(7) no
C10 C9 C8 C13 . . . . -43.1(6) no
C10 C11 C12 C13 . . . . 47.6(7) no
C12 C13 N2 C14 . . . . -12.0(7) no
C13 N2 C14 C15 . . . . -174.5(4) no
C14 C15 C16 C17 . . . . -178.3(4) no
C14 C15 C20 C19 . . . . 179.1(4) no
C15 C16 C17 C18 . . . . -1.1(6) no
C15 C16 C17 C34 . . . . 177.4(4) no
C15 C20 C19 C18 . . . . -0.7(6) no
C15 C20 C19 C38 . . . . -179.6(4) no
C16 C15 C20 C19 . . . . 1.5(6) no
C16 C17 C18 C19 . . . . 1.9(6) no
C16 C17 C34 C35 . . . . 118.8(5) no
C16 C17 C34 C36 . . . . -121.2(5) no
C16 C17 C34 C37 . . . . -1.7(6) no
C17 C16 C15 C20 . . . . -0.5(6) no
C17 C18 C19 C20 . . . . -1.0(7) no
C17 C18 C19 C38 . . . . 177.9(4) no
C18 C17 C34 C35 . . . . -62.7(5) no
C18 C17 C34 C36 . . . . 57.3(5) no
C18 C17 C34 C37 . . . . 176.8(4) no
C18 C19 C38 C39 . . . . -118.3(4) no
C18 C19 C38 C40 . . . . 120.7(4) no
C18 C19 C38 C41 . . . . 1.1(6) no
C19 C18 C17 C34 . . . . -176.7(4) no
C20 C19 C38 C39 . . . . 60.6(5) no
C20 C19 C38 C40 . . . . -60.4(5) no
C20 C19 C38 C41 . . . . 179.9(4) no
C21 N3 C25 C24 . . . . 0.9(7) no
C21 C22 C23 C24 . . . . -0.1(8) no
C22 C21 N3 C25 . . . . -1.6(7) no
C22 C23 C24 C25 . . . . -0.5(8) no
C42 N4 C46 C45 . . . . -0.8(8) no
C42 C43 C44 C45 . . . . 0.9(7) no
C43 C42 N4 C46 . . . . 0.5(7) no
C43 C44 C45 C46 . . . . -1.1(7) no
